data_7218243
loop_
_publ_author_name
'Hiscock, Jennifer R.'
'Kirby, Isabelle L.'
'Herniman, Julie'
'John Langley, G.'
'Clark, Alistair J.'
'Gale, Philip A.'

_publ_section_title
;
 Supramolecular gels for the remediation of reactive organophosphorus
 compounds
;
_journal_issue 85
_journal_name_full 'RSC Adv.'
_journal_page_first 45517
_journal_paper_doi 10.1039/C4RA07712A
_journal_volume 4
_journal_year 2014
_chemical_absolute_configuration rm
_chemical_compound_source 'Jennifer Hiscock'
_chemical_formula_moiety 'C18 H37 N2 O, Cl'
_chemical_formula_sum 'C18 H37 Cl N2 O'
_chemical_formula_weight 332.95
_chemical_name_systematic 'compound 5'
_space_group_IT_number 4
_symmetry_cell_setting monoclinic
_symmetry_space_group_name_Hall 'P 2yb'
_symmetry_space_group_name_H-M 'P 1 21 1'
_atom_sites_solution_hydrogens geom
_atom_sites_solution_primary direct
_atom_sites_solution_secondary difmap
_audit_creation_method SHELXL-97
_cell_angle_alpha 90.00
_cell_angle_beta 103.548(6)
_cell_angle_gamma 90.00
_cell_formula_units_Z 2
_cell_length_a 10.722(4)
_cell_length_b 5.2236(16)
_cell_length_c 18.916(7)
_cell_measurement_reflns_used 2760
_cell_measurement_temperature 100(2)
_cell_measurement_theta_max 27.6
_cell_measurement_theta_min 3.3
_cell_volume 1030.0(6)
_computing_cell_refinement
;
CrystalClear-SM Expert 2.0 r7 (Rigaku, 2011)
;
_computing_data_collection
;
CrystalClear-SM Expert 2.0 r7 (Rigaku, 2011)
;
_computing_data_reduction
;
CrystalClear-SM Expert 2.0 r7 (Rigaku, 2011)
;
_computing_publication_material 'WINGX (Farrugia, 1998)'
_computing_structure_refinement 'SHELXL-97 (Sheldrick, 2008)'
_computing_structure_solution 'SHELXS-97 (Sheldrick, 1997)'
_diffrn_ambient_temperature 100(2)
_diffrn_detector 'CCD plate'
_diffrn_detector_area_resol_mean 28.5714
_diffrn_detector_type 'Rigaku HG Saturn724+ (2x2 bin mode)'
_diffrn_measured_fraction_theta_full 0.983
_diffrn_measured_fraction_theta_max 0.983
_diffrn_measurement_device 'four-circle \k diffractometer'
_diffrn_measurement_device_type 'Rigaku AFC12 (Right)'
_diffrn_measurement_method 'profile data from \w-scans'
_diffrn_measurement_specimen_support 'MiTeGen MicroMesh'
_diffrn_radiation_collimation 'Confocal mirrors, HF Varimax '
_diffrn_radiation_type MoK\a
_diffrn_radiation_wavelength 0.71075
_diffrn_reflns_av_R_equivalents 0.0269
_diffrn_reflns_av_sigmaI/netI 0.0601
_diffrn_reflns_limit_h_max 11
_diffrn_reflns_limit_h_min -13
_diffrn_reflns_limit_k_max 6
_diffrn_reflns_limit_k_min -6
_diffrn_reflns_limit_l_max 24
_diffrn_reflns_limit_l_min -24
_diffrn_reflns_number 6442
_diffrn_reflns_theta_full 27.58
_diffrn_reflns_theta_max 27.58
_diffrn_reflns_theta_min 3.32
_diffrn_source 'Rotating Anode'
_diffrn_source_current 55.0
_diffrn_source_power 2.475
_diffrn_source_voltage 45.0
_exptl_absorpt_coefficient_mu 0.190
_exptl_absorpt_correction_T_max 0.9981
_exptl_absorpt_correction_T_min 0.9487
_exptl_absorpt_correction_type multi-scan
_exptl_absorpt_process_details
;
Jacobson, R. (1998). REQAB. Private communication to the 
Rigaku Corporation, Tokyo, Japan.
;
_exptl_crystal_colour yellow
_exptl_crystal_density_diffrn 1.074
_exptl_crystal_density_method 'not measured'
_exptl_crystal_description column
_exptl_crystal_F_000 368
_exptl_crystal_size_max 0.28
_exptl_crystal_size_mid 0.02
_exptl_crystal_size_min 0.01
_refine_diff_density_max 0.253
_refine_diff_density_min -0.309
_refine_diff_density_rms 0.050
_refine_ls_abs_structure_details 'Flack H D (1983), Acta Cryst. A39, 876-881'
_refine_ls_abs_structure_Flack -0.08(9)
_refine_ls_extinction_method none
_refine_ls_goodness_of_fit_ref 1.118
_refine_ls_hydrogen_treatment constr
_refine_ls_matrix_type full
_refine_ls_number_parameters 201
_refine_ls_number_reflns 4418
_refine_ls_number_restraints 1
_refine_ls_restrained_S_all 1.118
_refine_ls_R_factor_all 0.0697
_refine_ls_R_factor_gt 0.0598
_refine_ls_shift/su_max 0.000
_refine_ls_shift/su_mean 0.000
_refine_ls_structure_factor_coef Fsqd
_refine_ls_weighting_details 'calc w=1/[\s^2^(Fo^2^)+(0.0281P)^2^+0.5677P] where P=(Fo^2^+2Fc^2^)/3'
_refine_ls_weighting_scheme calc
_refine_ls_wR_factor_gt 0.1110
_refine_ls_wR_factor_ref 0.1192
_reflns_number_gt 3963
_reflns_number_total 4418
_reflns_threshold_expression >2\s(I)
_cod_data_source_file c4ra07712a2.cif
_cod_data_source_block 2013jh0903
_cod_original_sg_symbol_H-M P21
_cod_database_code 7218243

loop_
_symmetry_equiv_pos_as_xyz
'x, y, z'
'-x, y+1/2, -z'

loop_
_atom_site_label
_atom_site_type_symbol
_atom_site_fract_x
_atom_site_fract_y
_atom_site_fract_z
_atom_site_U_iso_or_equiv
_atom_site_adp_type
_atom_site_occupancy
_atom_site_symmetry_multiplicity
_atom_site_calc_flag
_atom_site_refinement_flags
Cl1 Cl 0.62967(6) 1.30436(15) 0.43652(3) 0.02857(16) Uani 1 1 d .
O1 O 0.3289(2) 0.6480(4) 0.31674(13) 0.0364(6) Uani 1 1 d .
C15 C 1.0676(3) 0.0513(6) 0.10161(17) 0.0334(7) Uani 1 1 d .
H15A H 1.0067 -0.0374 0.0617 0.040 Uiso 1 1 calc R
H15B H 1.0831 -0.0616 0.1448 0.040 Uiso 1 1 calc R
C4 C -0.0187(2) 1.2838(7) 0.40274(15) 0.0290(6) Uani 1 1 d .
H4A H -0.0874 1.2784 0.4297 0.035 Uiso 1 1 calc R
H4B H -0.0314 1.4392 0.3719 0.035 Uiso 1 1 calc R
C11 C 0.7012(3) 0.4603(6) 0.19090(17) 0.0289(7) Uani 1 1 d .
H11A H 0.6356 0.3884 0.1500 0.035 Uiso 1 1 calc R
H11B H 0.7170 0.3331 0.2308 0.035 Uiso 1 1 calc R
N1 N 0.3160(2) 1.0779(5) 0.32839(13) 0.0252(5) Uani 1 1 d .
H1 H 0.3455 1.2285 0.3192 0.030 Uiso 1 1 calc R
C13 C 0.8791(3) 0.2573(6) 0.14058(16) 0.0293(7) Uani 1 1 d .
H13A H 0.8158 0.1874 0.0982 0.035 Uiso 1 1 calc R
H13B H 0.8917 0.1284 0.1800 0.035 Uiso 1 1 calc R
C9 C 0.5298(3) 0.6598(6) 0.24607(16) 0.0269(6) Uani 1 1 d .
H9A H 0.5510 0.5410 0.2880 0.032 Uiso 1 1 calc R
H9B H 0.4628 0.5779 0.2078 0.032 Uiso 1 1 calc R
C12 C 0.8248(3) 0.5011(6) 0.16613(17) 0.0302(7) Uani 1 1 d .
H12A H 0.8899 0.5754 0.2069 0.036 Uiso 1 1 calc R
H12B H 0.8086 0.6269 0.1259 0.036 Uiso 1 1 calc R
C1 C 0.2131(3) 1.0645(5) 0.36704(14) 0.0229(6) Uani 1 1 d .
H1A H 0.2263 0.9078 0.3983 0.028 Uiso 1 1 calc R
C16 C 1.1944(3) 0.0919(7) 0.07918(18) 0.0372(8) Uani 1 1 d .
H16A H 1.1778 0.1918 0.0335 0.045 Uiso 1 1 calc R
H16B H 1.2529 0.1935 0.1172 0.045 Uiso 1 1 calc R
C5 C 0.1117(2) 1.2966(7) 0.45649(14) 0.0270(5) Uani 1 1 d .
H5A H 0.1167 1.4537 0.4863 0.032 Uiso 1 1 calc R
H5B H 0.1220 1.1471 0.4895 0.032 Uiso 1 1 calc R
C6 C 0.2192(2) 1.2981(7) 0.41608(13) 0.0228(5) Uani 1 1 d .
H6 H 0.2105 1.4556 0.3852 0.027 Uiso 1 1 calc R
C14 C 1.0063(3) 0.2995(8) 0.11924(15) 0.0321(6) Uani 1 1 d .
H14A H 0.9917 0.4134 0.0763 0.039 Uiso 1 1 calc R
H14B H 1.0666 0.3871 0.1596 0.039 Uiso 1 1 calc R
C7 C 0.3668(3) 0.8644(5) 0.30647(16) 0.0269(7) Uani 1 1 d .
N99 N 0.34646(19) 1.3063(6) 0.46992(11) 0.0288(5) Uani 1 1 d .
H99A H 0.3553 1.1645 0.4986 0.043 Uiso 1 1 calc R
H99B H 0.3507 1.4488 0.4980 0.043 Uiso 1 1 calc R
H99C H 0.4105 1.3104 0.4458 0.043 Uiso 1 1 calc R
C2 C 0.0812(3) 1.0471(6) 0.31473(15) 0.0295(6) Uani 1 1 d .
H2A H 0.0765 0.8883 0.2857 0.035 Uiso 1 1 calc R
H2B H 0.0699 1.1941 0.2808 0.035 Uiso 1 1 calc R
C3 C -0.0275(3) 1.0471(6) 0.35480(17) 0.0324(7) Uani 1 1 d .
H3A H -0.1112 1.0450 0.3190 0.039 Uiso 1 1 calc R
H3B H -0.0216 0.8912 0.3852 0.039 Uiso 1 1 calc R
C17 C 1.2602(3) -0.1583(9) 0.06801(18) 0.0436(9) Uani 1 1 d .
H17A H 1.2004 -0.2636 0.0316 0.052 Uiso 1 1 calc R
H17B H 1.2807 -0.2547 0.1144 0.052 Uiso 1 1 calc R
C18 C 1.3840(3) -0.1154(9) 0.0422(2) 0.0629(14) Uani 1 1 d .
H18A H 1.3637 -0.0280 -0.0050 0.094 Uiso 1 1 calc R
H18B H 1.4242 -0.2809 0.0372 0.094 Uiso 1 1 calc R
H18C H 1.4433 -0.0097 0.0777 0.094 Uiso 1 1 calc R
C8 C 0.4766(3) 0.9079(6) 0.26999(17) 0.0301(7) Uani 1 1 d .
H8A H 0.5464 0.9994 0.3041 0.036 Uiso 1 1 calc R
H8B H 0.4465 1.0188 0.2269 0.036 Uiso 1 1 calc R
C10 C 0.6490(3) 0.7031(6) 0.21703(17) 0.0294(7) Uani 1 1 d .
H10A H 0.6282 0.8265 0.1762 0.035 Uiso 1 1 calc R
H10B H 0.7166 0.7808 0.2559 0.035 Uiso 1 1 calc R

loop_
_atom_site_aniso_label
_atom_site_aniso_U_11
_atom_site_aniso_U_22
_atom_site_aniso_U_33
_atom_site_aniso_U_23
_atom_site_aniso_U_13
_atom_site_aniso_U_12
Cl1 0.0267(3) 0.0284(3) 0.0325(3) 0.0025(4) 0.0108(2) 0.0000(4)
O1 0.0500(15) 0.0169(11) 0.0540(15) 0.0002(10) 0.0357(12) -0.0001(10)
C15 0.0327(17) 0.0358(18) 0.0357(16) -0.0010(14) 0.0158(13) 0.0025(14)
C4 0.0247(13) 0.0244(15) 0.0408(15) 0.0043(16) 0.0138(11) -0.0004(15)
C11 0.0274(16) 0.0267(16) 0.0363(16) -0.0011(13) 0.0148(13) 0.0020(12)
N1 0.0289(13) 0.0185(13) 0.0343(13) -0.0003(11) 0.0199(11) -0.0020(11)
C13 0.0270(14) 0.033(2) 0.0306(14) -0.0001(13) 0.0112(11) 0.0028(13)
C9 0.0285(15) 0.0226(15) 0.0330(15) -0.0007(12) 0.0139(13) -0.0008(12)
C12 0.0293(16) 0.0276(17) 0.0367(16) -0.0037(13) 0.0141(13) -0.0012(13)
C1 0.0251(14) 0.0178(13) 0.0299(14) -0.0010(12) 0.0145(11) -0.0024(11)
C16 0.0324(17) 0.043(2) 0.0394(17) 0.0028(16) 0.0149(14) 0.0041(15)
C5 0.0271(13) 0.0228(13) 0.0354(13) -0.0037(16) 0.0164(11) -0.0017(16)
C6 0.0202(11) 0.0202(12) 0.0304(12) -0.0001(15) 0.0108(10) -0.0015(14)
C14 0.0312(14) 0.0332(15) 0.0365(14) 0.0020(18) 0.0171(11) 0.0033(18)
C7 0.0311(15) 0.0231(18) 0.0301(14) 0.0009(12) 0.0146(12) -0.0002(12)
N99 0.0268(11) 0.0289(12) 0.0338(11) -0.0085(15) 0.0133(9) -0.0027(14)
C2 0.0281(15) 0.0322(17) 0.0294(14) -0.0025(13) 0.0092(12) -0.0037(13)
C3 0.0265(16) 0.0349(18) 0.0380(16) -0.0047(15) 0.0118(13) -0.0048(13)
C17 0.0357(17) 0.057(3) 0.0403(16) -0.0033(19) 0.0131(13) 0.0148(19)
C18 0.037(2) 0.099(4) 0.057(2) -0.009(2) 0.0195(18) 0.017(2)
C8 0.0358(17) 0.0230(15) 0.0371(16) -0.0016(12) 0.0200(14) -0.0010(12)
C10 0.0294(15) 0.0271(16) 0.0368(16) -0.0048(12) 0.0179(13) 0.0010(12)

loop_
_atom_type_symbol
_atom_type_description
_atom_type_scat_dispersion_real
_atom_type_scat_dispersion_imag
_atom_type_scat_source
C C 0.0033 0.0016 'International Tables Vol C Tables 4.2.6.8 and 6.1.1.4'
H H 0.0000 0.0000 'International Tables Vol C Tables 4.2.6.8 and 6.1.1.4'
N N 0.0061 0.0033 'International Tables Vol C Tables 4.2.6.8 and 6.1.1.4'
O O 0.0106 0.0060 'International Tables Vol C Tables 4.2.6.8 and 6.1.1.4'
P P 0.1023 0.0942 'International Tables Vol C Tables 4.2.6.8 and 6.1.1.4'
Cl Cl 0.1484 0.1585 'International Tables Vol C Tables 4.2.6.8 and 6.1.1.4'

loop_
_geom_angle_atom_site_label_1
_geom_angle_atom_site_label_2
_geom_angle_atom_site_label_3
_geom_angle
C14 C15 C16 113.5(3)
C14 C15 H15A 108.9
C16 C15 H15A 108.9
C14 C15 H15B 108.9
C16 C15 H15B 108.9
H15A C15 H15B 107.7
C3 C4 C5 110.6(3)
C3 C4 H4A 109.5
C5 C4 H4A 109.5
C3 C4 H4B 109.5
C5 C4 H4B 109.5
H4A C4 H4B 108.1
C10 C11 C12 113.5(2)
C10 C11 H11A 108.9
C12 C11 H11A 108.9
C10 C11 H11B 108.9
C12 C11 H11B 108.9
H11A C11 H11B 107.7
C7 N1 C1 121.4(2)
C7 N1 H1 119.3
C1 N1 H1 119.3
C12 C13 C14 113.2(3)
C12 C13 H13A 108.9
C14 C13 H13A 108.9
C12 C13 H13B 108.9
C14 C13 H13B 108.9
H13A C13 H13B 107.7
C10 C9 C8 112.6(2)
C10 C9 H9A 109.1
C8 C9 H9A 109.1
C10 C9 H9B 109.1
C8 C9 H9B 109.1
H9A C9 H9B 107.8
C11 C12 C13 113.9(2)
C11 C12 H12A 108.8
C13 C12 H12A 108.8
C11 C12 H12B 108.8
C13 C12 H12B 108.8
H12A C12 H12B 107.7
N1 C1 C6 109.6(2)
N1 C1 C2 111.8(2)
C6 C1 C2 110.1(2)
N1 C1 H1A 108.4
C6 C1 H1A 108.4
C2 C1 H1A 108.4
C17 C16 C15 112.9(3)
C17 C16 H16A 109.0
C15 C16 H16A 109.0
C17 C16 H16B 109.0
C15 C16 H16B 109.0
H16A C16 H16B 107.8
C6 C5 C4 110.4(2)
C6 C5 H5A 109.6
C4 C5 H5A 109.6
C6 C5 H5B 109.6
C4 C5 H5B 109.6
H5A C5 H5B 108.1
N99 C6 C1 109.8(2)
N99 C6 C5 109.50(19)
C1 C6 C5 111.8(2)
N99 C6 H6 108.6
C1 C6 H6 108.6
C5 C6 H6 108.6
C15 C14 C13 113.1(3)
C15 C14 H14A 109.0
C13 C14 H14A 109.0
C15 C14 H14B 109.0
C13 C14 H14B 109.0
H14A C14 H14B 107.8
O1 C7 N1 122.6(3)
O1 C7 C8 122.0(2)
N1 C7 C8 115.4(2)
C6 N99 H99A 109.5
C6 N99 H99B 109.5
H99A N99 H99B 109.5
C6 N99 H99C 109.5
H99A N99 H99C 109.5
H99B N99 H99C 109.5
C1 C2 C3 112.1(2)
C1 C2 H2A 109.2
C3 C2 H2A 109.2
C1 C2 H2B 109.2
C3 C2 H2B 109.2
H2A C2 H2B 107.9
C4 C3 C2 110.3(2)
C4 C3 H3A 109.6
C2 C3 H3A 109.6
C4 C3 H3B 109.6
C2 C3 H3B 109.6
H3A C3 H3B 108.1
C16 C17 C18 112.5(4)
C16 C17 H17A 109.1
C18 C17 H17A 109.1
C16 C17 H17B 109.1
C18 C17 H17B 109.1
H17A C17 H17B 107.8
C17 C18 H18A 109.5
C17 C18 H18B 109.5
H18A C18 H18B 109.5
C17 C18 H18C 109.5
H18A C18 H18C 109.5
H18B C18 H18C 109.5
C7 C8 C9 113.1(2)
C7 C8 H8A 109.0
C9 C8 H8A 109.0
C7 C8 H8B 109.0
C9 C8 H8B 109.0
H8A C8 H8B 107.8
C11 C10 C9 113.5(2)
C11 C10 H10A 108.9
C9 C10 H10A 108.9
C11 C10 H10B 108.9
C9 C10 H10B 108.9
H10A C10 H10B 107.7

loop_
_geom_bond_atom_site_label_1
_geom_bond_atom_site_label_2
_geom_bond_distance
O1 C7 1.232(4)
C15 C14 1.526(5)
C15 C16 1.530(4)
C15 H15A 0.9900
C15 H15B 0.9900
C4 C3 1.523(4)
C4 C5 1.526(3)
C4 H4A 0.9900
C4 H4B 0.9900
C11 C10 1.515(4)
C11 C12 1.520(4)
C11 H11A 0.9900
C11 H11B 0.9900
N1 C7 1.348(4)
N1 C1 1.462(3)
N1 H1 0.8800
C13 C12 1.525(4)
C13 C14 1.527(4)
C13 H13A 0.9900
C13 H13B 0.9900
C9 C10 1.522(4)
C9 C8 1.527(4)
C9 H9A 0.9900
C9 H9B 0.9900
C12 H12A 0.9900
C12 H12B 0.9900
C1 C6 1.525(4)
C1 C2 1.526(4)
C1 H1A 1.0000
C16 C17 1.523(5)
C16 H16A 0.9900
C16 H16B 0.9900
C5 C6 1.525(3)
C5 H5A 0.9900
C5 H5B 0.9900
C6 N99 1.500(3)
C6 H6 1.0000
C14 H14A 0.9900
C14 H14B 0.9900
C7 C8 1.514(4)
N99 H99A 0.9100
N99 H99B 0.9100
N99 H99C 0.9100
C2 C3 1.532(4)
C2 H2A 0.9900
C2 H2B 0.9900
C3 H3A 0.9900
C3 H3B 0.9900
C17 C18 1.535(4)
C17 H17A 0.9900
C17 H17B 0.9900
C18 H18A 0.9800
C18 H18B 0.9800
C18 H18C 0.9800
C8 H8A 0.9900
C8 H8B 0.9900
C10 H10A 0.9900
C10 H10B 0.9900

loop_
_geom_hbond_atom_site_label_D
_geom_hbond_atom_site_label_H
_geom_hbond_atom_site_label_A
_geom_hbond_distance_DH
_geom_hbond_distance_HA
_geom_hbond_distance_DA
_geom_hbond_angle_DHA
_geom_hbond_site_symmetry_A
N1 H1 O1 0.88 2.20 2.992(4) 149.8 1_565
N99 H99A Cl1 0.91 2.23 3.140(3) 176.7 2_646
N99 H99B Cl1 0.91 2.21 3.123(3) 176.6 2_656
N99 H99C Cl1 0.91 2.40 3.243(2) 154.8 .
